data_4106478
loop_
_publ_author_name
'Zhi-Yong Xue'
'Qing-Hua Li'
'Hai-Yan Tao'
'Chun-Jiang Wang'

_publ_section_title
;
 A Facile Cu(I)/TF-Bipham Phos-Catalyzed Asymmetric Approach to Unnatural
 \a-Amino Acid Derivatives Containinggem-Bisphosphonates
;
_journal_name_full 'Journal of the American Chemical Society'
_journal_page_first 11757
_journal_page_last 11765
_journal_paper_doi 10.1021/ja2043563
_journal_volume 133
_journal_year 2011
_chemical_absolute_configuration 7R,8S
_chemical_formula_sum 'C19 H33.5 N O8 P2'
_chemical_formula_weight 465.91
_chemical_name_systematic
; 
 ? 
;
_space_group_IT_number 19
_symmetry_cell_setting orthorhombic
_symmetry_space_group_name_Hall 'P 2ac 2ab'
_symmetry_space_group_name_H-M 'P 21 21 21'
_atom_sites_solution_hydrogens geom
_atom_sites_solution_primary direct
_atom_sites_solution_secondary difmap
_audit_creation_method SHELXL-97
_cell_angle_alpha 90.00
_cell_angle_beta 90.00
_cell_angle_gamma 90.00
_cell_formula_units_Z 4
_cell_length_a 8.902(2)
_cell_length_b 11.717(3)
_cell_length_c 23.448(6)
_cell_measurement_temperature 293(2)
_cell_volume 2445.7(10)
_computing_cell_refinement 'Bruker SMART'
_computing_data_collection 'Bruker SMART'
_computing_data_reduction 'Bruker SAINT'
_computing_molecular_graphics 'Bruker SHELXTL'
_computing_structure_refinement 'SHELXL-97 (Sheldrick, 1997)'
_computing_structure_solution 'SHELXS-97 (Sheldrick, 1990)'
_diffrn_ambient_temperature 293(2)
_diffrn_measured_fraction_theta_full 1.000
_diffrn_measured_fraction_theta_max 1.000
_diffrn_radiation_monochromator graphite
_diffrn_radiation_source 'fine-focus sealed tube'
_diffrn_radiation_type MoK\a
_diffrn_radiation_wavelength 0.71073
_diffrn_reflns_av_R_equivalents 0.0306
_diffrn_reflns_av_sigmaI/netI 0.0340
_diffrn_reflns_limit_h_max 9
_diffrn_reflns_limit_h_min -10
_diffrn_reflns_limit_k_max 12
_diffrn_reflns_limit_k_min -14
_diffrn_reflns_limit_l_max 28
_diffrn_reflns_limit_l_min -28
_diffrn_reflns_number 14364
_diffrn_reflns_theta_full 25.99
_diffrn_reflns_theta_max 25.99
_diffrn_reflns_theta_min 1.94
_exptl_absorpt_coefficient_mu 0.219
_exptl_absorpt_correction_T_max 0.9493
_exptl_absorpt_correction_T_min 0.9332
_exptl_absorpt_correction_type multi-scan
_exptl_absorpt_process_details SADABS
_exptl_crystal_density_diffrn 1.265
_exptl_crystal_description block
_exptl_crystal_F_000 994
_exptl_crystal_size_max 0.32
_exptl_crystal_size_mid 0.27
_exptl_crystal_size_min 0.24
_refine_diff_density_max 0.282
_refine_diff_density_min -0.226
_refine_diff_density_rms 0.045
_refine_ls_abs_structure_details 'Flack H D (1983), Acta Cryst. A39, 876-881'
_refine_ls_abs_structure_Flack 0.0(2)
_refine_ls_extinction_coef 0.0011(9)
_refine_ls_extinction_expression Fc^*^=kFc[1+0.001xFc^2^\l^3^/sin(2\q)]^-1/4^
_refine_ls_extinction_method SHELXL
_refine_ls_goodness_of_fit_ref 1.050
_refine_ls_hydrogen_treatment constr
_refine_ls_matrix_type full
_refine_ls_number_parameters 277
_refine_ls_number_reflns 4805
_refine_ls_number_restraints 180
_refine_ls_restrained_S_all 1.120
_refine_ls_R_factor_all 0.0953
_refine_ls_R_factor_gt 0.0695
_refine_ls_shift/su_max 0.003
_refine_ls_shift/su_mean 0.000
_refine_ls_structure_factor_coef Fsqd
_refine_ls_weighting_details 'calc w=1/[\s^2^(Fo^2^)+(0.0700P)^2^+1.9722P] where P=(Fo^2^+2Fc^2^)/3'
_refine_ls_weighting_scheme calc
_refine_ls_wR_factor_gt 0.1746
_refine_ls_wR_factor_ref 0.1860
_reflns_number_gt 3374
_reflns_number_total 4805
_reflns_threshold_expression >2sigma(I)
_cod_data_source_file ja2043563_si_002.cif
_cod_data_source_block 8
_cod_original_formula_sum 'C19 H33.50 N O8 P2'
_cod_database_code 4106478

loop_
_symmetry_equiv_pos_as_xyz
'x, y, z'
'-x+1/2, -y, z+1/2'
'x+1/2, -y+1/2, -z'
'-x, y+1/2, -z+1/2'

loop_
_atom_site_label
_atom_site_type_symbol
_atom_site_fract_x
_atom_site_fract_y
_atom_site_fract_z
_atom_site_U_iso_or_equiv
_atom_site_adp_type
_atom_site_occupancy
_atom_site_symmetry_multiplicity
_atom_site_calc_flag
_atom_site_refinement_flags
C1 C 0.9181(5) 0.4774(4) 0.02029(18) 0.0594(12) Uani 1 1 d U
C2 C 0.9711(6) 0.3671(5) 0.0286(2) 0.0741(15) Uani 1 1 d U
H2 H 0.9103 0.3138 0.0468 0.089 Uiso 1 1 calc R
C3 C 1.1125(7) 0.3354(6) 0.0103(3) 0.0884(16) Uani 1 1 d U
H3 H 1.1470 0.2617 0.0171 0.106 Uiso 1 1 calc R
C4 C 1.2023(7) 0.4118(6) -0.0177(3) 0.0902(18) Uani 1 1 d U
H4 H 1.2970 0.3900 -0.0305 0.108 Uiso 1 1 calc R
C5 C 1.1514(7) 0.5206(6) -0.0267(2) 0.0809(16) Uani 1 1 d U
H5 H 1.2122 0.5733 -0.0453 0.097 Uiso 1 1 calc R
C6 C 1.0096(6) 0.5523(5) -0.0084(2) 0.0686(13) Uani 1 1 d U
H6 H 0.9756 0.6260 -0.0156 0.082 Uiso 1 1 calc R
C7 C 0.7616(5) 0.5077(4) 0.04197(17) 0.0584(11) Uani 1 1 d U
H7 H 0.7058 0.4356 0.0428 0.070 Uiso 1 1 calc R
C8 C 0.6743(6) 0.5860(5) 0.00067(19) 0.0615(12) Uani 1 1 d U
H8 H 0.7273 0.6590 -0.0028 0.074 Uiso 1 1 calc R
C9 C 0.6658(6) 0.5304(5) -0.0568(2) 0.0713(14) Uani 1 1 d U
C10 C 0.7202(10) 0.5464(7) -0.1551(2) 0.114(2) Uani 1 1 d U
H10A H 0.7631 0.4713 -0.1562 0.170 Uiso 1 1 calc R
H10B H 0.7737 0.5954 -0.1809 0.170 Uiso 1 1 calc R
H10C H 0.6165 0.5426 -0.1663 0.170 Uiso 1 1 calc R
C11 C 0.7523(6) 0.5562(5) 0.10395(18) 0.0631(12) Uani 1 1 d U
H11 H 0.6539 0.5937 0.1041 0.076 Uiso 1 1 calc R
C12 C 1.1683(8) 0.6186(9) 0.1243(3) 0.124(3) Uani 1 1 d U
H12A H 1.1768 0.5557 0.0977 0.148 Uiso 1 1 calc R
H12B H 1.1837 0.6887 0.1031 0.148 Uiso 1 1 calc R
C13 C 1.2830(9) 0.6085(9) 0.1649(4) 0.138(3) Uani 1 1 d U
H13A H 1.3146 0.6832 0.1767 0.207 Uiso 1 1 calc R
H13B H 1.3665 0.5686 0.1484 0.207 Uiso 1 1 calc R
H13C H 1.2464 0.5669 0.1973 0.207 Uiso 1 1 calc R
C14 C 0.6747(12) 0.7971(9) 0.1717(4) 0.138(3) Uani 1 1 d U
H14A H 0.6359 0.7969 0.1331 0.166 Uiso 1 1 calc R
H14B H 0.6000 0.7632 0.1966 0.166 Uiso 1 1 calc R
C15 C 0.9611(11) 0.3278(8) 0.1942(4) 0.134(3) Uani 1 1 d U
H15A H 1.0574 0.3656 0.1900 0.160 Uiso 1 1 calc R
H15B H 0.9227 0.3472 0.2317 0.160 Uiso 1 1 calc R
C16 C 0.9850(15) 0.2147(10) 0.1929(5) 0.178(4) Uani 1 1 d U
H16A H 0.8940 0.1754 0.2028 0.267 Uiso 1 1 calc R
H16B H 1.0624 0.1952 0.2197 0.267 Uiso 1 1 calc R
H16C H 1.0158 0.1925 0.1552 0.267 Uiso 1 1 calc R
C17 C 0.5202(19) 0.2974(15) 0.1610(8) 0.231(7) Uani 1 1 d U
H17A H 0.5920 0.2436 0.1767 0.277 Uiso 1 1 calc R
H17B H 0.4688 0.3323 0.1930 0.277 Uiso 1 1 calc R
C18 C 0.434(3) 0.2465(17) 0.1366(9) 0.297(10) Uani 1 1 d U
H18A H 0.3873 0.2944 0.1086 0.445 Uiso 1 1 calc R
H18B H 0.3598 0.2179 0.1624 0.445 Uiso 1 1 calc R
H18C H 0.4830 0.1836 0.1179 0.445 Uiso 1 1 calc R
C19 C 0.7052(18) 0.9071(13) 0.1888(6) 0.219(6) Uani 1 1 d U
H19C H 0.7327 0.9072 0.2284 0.328 Uiso 1 1 calc R
H19B H 0.6177 0.9536 0.1834 0.328 Uiso 1 1 calc R
H19A H 0.7866 0.9371 0.1665 0.328 Uiso 1 1 calc R
N1 N 0.5228(5) 0.6066(5) 0.02240(18) 0.0825(14) Uani 1 1 d U
H1A H 0.4460 0.5871 0.0024 0.099 Uiso 1 1 calc R
H1B H 0.5106 0.6382 0.0552 0.099 Uiso 1 1 calc R
O1 O 0.6020(6) 0.4415(4) -0.06571(17) 0.1049(15) Uani 1 1 d U
O2 O 0.7311(5) 0.5918(4) -0.09738(14) 0.0812(11) Uani 1 1 d U
O3 O 0.8997(5) 0.7488(3) 0.07243(15) 0.0777(10) Uani 1 1 d U
O4 O 0.8136(5) 0.7327(4) 0.17452(16) 0.0988(14) Uani 1 1 d U
O5 O 1.0222(5) 0.6194(5) 0.14658(19) 0.1070(15) Uani 1 1 d U
O6 O 0.7052(6) 0.4973(4) 0.21596(15) 0.1087(16) Uani 1 1 d U
O7 O 0.8641(7) 0.3726(5) 0.1539(2) 0.133(2) Uani 1 1 d U
O8 O 0.6002(8) 0.3812(6) 0.1344(2) 0.163(3) Uani 1 1 d U
P1 P 0.87861(16) 0.67331(14) 0.12037(6) 0.0720(4) Uani 1 1 d U
P2 P 0.7328(2) 0.45228(16) 0.15947(6) 0.0855(5) Uani 1 1 d U

loop_
_atom_site_aniso_label
_atom_site_aniso_U_11
_atom_site_aniso_U_22
_atom_site_aniso_U_33
_atom_site_aniso_U_23
_atom_site_aniso_U_13
_atom_site_aniso_U_12
C1 0.061(3) 0.071(3) 0.047(2) 0.002(2) -0.001(2) 0.000(2)
C2 0.068(3) 0.081(4) 0.073(3) -0.001(3) -0.001(3) -0.009(3)
C3 0.082(4) 0.086(4) 0.096(4) -0.005(3) 0.009(3) 0.012(3)
C4 0.076(4) 0.104(4) 0.090(4) -0.016(4) 0.013(3) 0.004(3)
C5 0.072(3) 0.100(4) 0.070(3) 0.005(3) 0.010(3) -0.002(3)
C6 0.067(3) 0.082(3) 0.057(3) 0.001(3) 0.010(2) -0.002(3)
C7 0.060(3) 0.068(3) 0.047(2) 0.006(2) -0.003(2) -0.002(2)
C8 0.061(3) 0.073(3) 0.050(2) 0.007(2) -0.002(2) 0.005(2)
C9 0.074(3) 0.084(4) 0.056(3) 0.009(3) -0.009(2) -0.007(3)
C10 0.152(6) 0.129(5) 0.059(3) 0.002(3) 0.003(4) 0.008(5)
C11 0.056(3) 0.086(3) 0.048(2) 0.008(2) 0.001(2) -0.001(3)
C12 0.084(4) 0.176(7) 0.111(5) 0.020(5) -0.010(4) 0.011(5)
C13 0.091(5) 0.179(7) 0.145(6) 0.015(6) -0.016(5) 0.021(5)
C14 0.159(7) 0.148(7) 0.108(5) -0.025(5) 0.012(5) 0.018(6)
C15 0.135(6) 0.125(6) 0.141(6) -0.011(6) -0.025(5) 0.018(5)
C16 0.222(9) 0.155(7) 0.156(7) 0.030(6) -0.016(7) 0.037(7)
C17 0.201(10) 0.249(11) 0.244(11) -0.020(9) -0.010(9) -0.033(9)
C18 0.292(13) 0.296(13) 0.303(13) -0.019(10) 0.019(10) -0.035(10)
C19 0.235(10) 0.201(9) 0.220(9) -0.034(8) -0.035(8) 0.001(8)
N1 0.065(3) 0.122(4) 0.061(2) -0.002(3) -0.009(2) 0.014(3)
O1 0.137(4) 0.107(3) 0.070(2) 0.004(2) -0.014(3) -0.035(3)
O2 0.094(3) 0.097(3) 0.0530(17) 0.0064(18) 0.0025(18) -0.003(2)
O3 0.090(2) 0.078(2) 0.065(2) 0.0076(19) 0.0000(19) -0.002(2)
O4 0.104(3) 0.126(4) 0.067(2) -0.012(2) 0.003(2) 0.001(3)
O5 0.068(2) 0.158(4) 0.096(3) 0.044(3) -0.011(2) -0.005(3)
O6 0.142(4) 0.128(3) 0.056(2) 0.017(2) 0.022(2) 0.017(3)
O7 0.174(5) 0.140(4) 0.085(3) 0.042(3) 0.021(3) 0.063(4)
O8 0.191(5) 0.191(5) 0.107(4) 0.051(4) 0.004(4) -0.098(5)
P1 0.0700(8) 0.0942(10) 0.0517(6) 0.0054(7) -0.0039(6) -0.0010(8)
P2 0.0941(11) 0.1067(13) 0.0556(8) 0.0215(8) 0.0091(8) -0.0006(10)

loop_
_atom_type_symbol
_atom_type_description
_atom_type_scat_dispersion_real
_atom_type_scat_dispersion_imag
_atom_type_scat_source
C C 0.0033 0.0016 'International Tables Vol C Tables 4.2.6.8 and 6.1.1.4'
H H 0.0000 0.0000 'International Tables Vol C Tables 4.2.6.8 and 6.1.1.4'
N N 0.0061 0.0033 'International Tables Vol C Tables 4.2.6.8 and 6.1.1.4'
O O 0.0106 0.0060 'International Tables Vol C Tables 4.2.6.8 and 6.1.1.4'
P P 0.1023 0.0942 'International Tables Vol C Tables 4.2.6.8 and 6.1.1.4'

loop_
_geom_angle_atom_site_label_1
_geom_angle_atom_site_label_2
_geom_angle_atom_site_label_3
_geom_angle
C6 C1 C2 117.5(5)
C6 C1 C7 123.8(5)
C2 C1 C7 118.6(4)
C3 C2 C1 121.0(6)
C3 C2 H2 119.5
C1 C2 H2 119.5
C4 C3 C2 120.4(6)
C4 C3 H3 119.8
C2 C3 H3 119.8
C5 C4 C3 119.3(6)
C5 C4 H4 120.3
C3 C4 H4 120.3
C4 C5 C6 120.2(6)
C4 C5 H5 119.9
C6 C5 H5 119.9
C1 C6 C5 121.4(6)
C1 C6 H6 119.3
C5 C6 H6 119.3
C1 C7 C8 112.9(4)
C1 C7 C11 116.3(4)
C8 C7 C11 109.9(4)
C1 C7 H7 105.6
C8 C7 H7 105.6
C11 C7 H7 105.6
N1 C8 C9 109.8(4)
N1 C8 C7 110.1(4)
C9 C8 C7 109.4(4)
N1 C8 H8 109.2
C9 C8 H8 109.2
C7 C8 H8 109.2
O1 C9 O2 123.5(5)
O1 C9 C8 123.7(5)
O2 C9 C8 112.8(5)
O2 C10 H10A 109.5
O2 C10 H10B 109.5
H10A C10 H10B 109.5
O2 C10 H10C 109.5
H10A C10 H10C 109.5
H10B C10 H10C 109.5
C7 C11 P2 115.7(4)
C7 C11 P1 116.1(3)
P2 C11 P1 114.8(2)
C7 C11 H11 102.4
P2 C11 H11 102.4
P1 C11 H11 102.4
C13 C12 O5 115.2(7)
C13 C12 H12A 108.5
O5 C12 H12A 108.5
C13 C12 H12B 108.5
O5 C12 H12B 108.5
H12A C12 H12B 107.5
C12 C13 H13A 109.5
C12 C13 H13B 109.5
H13A C13 H13B 109.5
C12 C13 H13C 109.5
H13A C13 H13C 109.5
H13B C13 H13C 109.5
C19 C14 O4 107.8(11)
C19 C14 H14A 110.1
O4 C14 H14A 110.1
C19 C14 H14B 110.1
O4 C14 H14B 110.1
H14A C14 H14B 108.5
C16 C15 O7 117.3(9)
C16 C15 H15A 108.0
O7 C15 H15A 108.0
C16 C15 H15B 108.0
O7 C15 H15B 108.0
H15A C15 H15B 107.2
C15 C16 H16A 109.5
C15 C16 H16B 109.5
H16A C16 H16B 109.5
C15 C16 H16C 109.5
H16A C16 H16C 109.5
H16B C16 H16C 109.5
C18 C17 O8 120.3(19)
C18 C17 H17A 107.3
O8 C17 H17A 107.3
C18 C17 H17B 107.3
O8 C17 H17B 107.3
H17A C17 H17B 106.9
C17 C18 H18A 109.5
C17 C18 H18B 109.5
H18A C18 H18B 109.5
C17 C18 H18C 109.5
H18A C18 H18C 109.5
H18B C18 H18C 109.5
C14 C19 H19C 109.5
C14 C19 H19B 109.5
H19C C19 H19B 109.5
C14 C19 H19A 109.5
H19C C19 H19A 109.5
H19B C19 H19A 109.5
C8 N1 H1A 120.0
C8 N1 H1B 120.0
H1A N1 H1B 120.0
C9 O2 C10 116.0(5)
C14 O4 P1 120.8(4)
C12 O5 P1 128.3(4)
C15 O7 P2 131.5(6)
C17 O8 P2 127.4(9)
O3 P1 O5 116.8(2)
O3 P1 O4 114.2(2)
O5 P1 O4 99.5(3)
O3 P1 C11 112.3(2)
O5 P1 C11 106.6(3)
O4 P1 C11 106.2(2)
O6 P2 O7 116.0(3)
O6 P2 O8 114.3(3)
O7 P2 O8 103.0(4)
O6 P2 C11 115.7(3)
O7 P2 C11 106.5(3)
O8 P2 C11 99.3(3)

loop_
_geom_bond_atom_site_label_1
_geom_bond_atom_site_label_2
_geom_bond_distance
C1 C6 1.373(7)
C1 C2 1.390(7)
C1 C7 1.525(7)
C2 C3 1.382(8)
C2 H2 0.9300
C3 C4 1.368(9)
C3 H3 0.9300
C4 C5 1.369(9)
C4 H4 0.9300
C5 C6 1.385(8)
C5 H5 0.9300
C6 H6 0.9300
C7 C8 1.544(6)
C7 C11 1.563(6)
C7 H7 0.9800
C8 N1 1.462(6)
C8 C9 1.499(7)
C8 H8 0.9800
C9 O1 1.204(7)
C9 O2 1.326(6)
C10 O2 1.458(7)
C10 H10A 0.9600
C10 H10B 0.9600
C10 H10C 0.9600
C11 P2 1.791(5)
C11 P1 1.815(5)
C11 H11 0.9800
C12 C13 1.399(10)
C12 O5 1.402(8)
C12 H12A 0.9700
C12 H12B 0.9700
C13 H13A 0.9600
C13 H13B 0.9600
C13 H13C 0.9600
C14 C19 1.376(15)
C14 O4 1.450(10)
C14 H14A 0.9700
C14 H14B 0.9700
C15 C16 1.342(12)
C15 O7 1.383(9)
C15 H15A 0.9700
C15 H15B 0.9700
C16 H16A 0.9600
C16 H16B 0.9600
C16 H16C 0.9600
C17 C18 1.13(2)
C17 O8 1.364(16)
C17 H17A 0.9700
C17 H17B 0.9700
C18 H18A 0.9600
C18 H18B 0.9600
C18 H18C 0.9600
C19 H19C 0.9600
C19 H19B 0.9600
C19 H19A 0.9600
N1 H1A 0.8600
N1 H1B 0.8600
O3 P1 1.443(4)
O4 P1 1.559(4)
O5 P1 1.553(4)
O6 P2 1.447(4)
O7 P2 1.502(5)
O8 P2 1.559(7)

loop_
_geom_hbond_atom_site_label_D
_geom_hbond_atom_site_label_H
_geom_hbond_atom_site_label_A
_geom_hbond_distance_DH
_geom_hbond_distance_HA
_geom_hbond_distance_DA
_geom_hbond_angle_DHA
_geom_hbond_site_symmetry_A
N1 H1A O3 0.86 2.63 3.002(6) 107.1 3_465

loop_
_geom_torsion_atom_site_label_1
_geom_torsion_atom_site_label_2
_geom_torsion_atom_site_label_3
_geom_torsion_atom_site_label_4
_geom_torsion
C6 C1 C2 C3 2.0(8)
C7 C1 C2 C3 -179.4(5)
C1 C2 C3 C4 -1.5(9)
C2 C3 C4 C5 0.9(10)
C3 C4 C5 C6 -0.9(9)
C2 C1 C6 C5 -2.0(7)
C7 C1 C6 C5 179.5(5)
C4 C5 C6 C1 1.5(8)
C6 C1 C7 C8 37.8(6)
C2 C1 C7 C8 -140.7(5)
C6 C1 C7 C11 -90.5(6)
C2 C1 C7 C11 91.0(6)
C1 C7 C8 N1 176.9(4)
C11 C7 C8 N1 -51.5(6)
C1 C7 C8 C9 56.2(6)
C11 C7 C8 C9 -172.2(4)
N1 C8 C9 O1 -57.6(7)
C7 C8 C9 O1 63.3(7)
N1 C8 C9 O2 120.0(5)
C7 C8 C9 O2 -119.1(5)
C1 C7 C11 P2 -88.6(5)
C8 C7 C11 P2 141.6(4)
C1 C7 C11 P1 50.3(5)
C8 C7 C11 P1 -79.5(5)
O1 C9 O2 C10 0.9(9)
C8 C9 O2 C10 -176.7(5)
C19 C14 O4 P1 -121.3(9)
C13 C12 O5 P1 154.3(7)
C16 C15 O7 P2 130.8(10)
C18 C17 O8 P2 -173.9(17)
C12 O5 P1 O3 -11.8(8)
C12 O5 P1 O4 -135.1(7)
C12 O5 P1 C11 114.7(7)
C14 O4 P1 O3 54.7(7)
C14 O4 P1 O5 179.8(6)
C14 O4 P1 C11 -69.6(6)
C7 C11 P1 O3 35.8(4)
P2 C11 P1 O3 175.0(3)
C7 C11 P1 O5 -93.4(4)
P2 C11 P1 O5 45.9(3)
C7 C11 P1 O4 161.2(4)
P2 C11 P1 O4 -59.5(3)
C15 O7 P2 O6 4.4(9)
C15 O7 P2 O8 -121.2(8)
C15 O7 P2 C11 134.8(8)
C17 O8 P2 O6 -46.9(12)
C17 O8 P2 O7 79.7(12)
C17 O8 P2 C11 -170.8(11)
C7 C11 P2 O6 -172.5(4)
P1 C11 P2 O6 48.0(4)
C7 C11 P2 O7 57.0(5)
P1 C11 P2 O7 -82.5(4)
C7 C11 P2 O8 -49.7(5)
P1 C11 P2 O8 170.9(4)
